data_7003289
loop_
_publ_author_name
'Brown, Douglas J.'
'Chisholm, Malcolm H.'
'Gallucci, Judith C.'

_publ_section_title
;
 Amidinate--carboxylate complexes of dimolybdenum and ditungsten:
 M2(O2CR)2((NiPr)2CR&#x2032;)2. Preparations, molecular and electronic
 structures and reactions
;
_journal_issue 12
_journal_name_full 'Dalton Transactions'
_journal_page_first 1615
_journal_page_last 1624
_journal_paper_doi 10.1039/b715258b
_journal_year 2008
_chemical_formula_sum 'C46 H68 Mo2 N4 O7'
_chemical_formula_weight 980.92
_chemical_name_systematic
;
?
;
_space_group_IT_number 2
_symmetry_cell_setting triclinic
_symmetry_space_group_name_Hall '-P 1'
_symmetry_space_group_name_H-M 'P -1'
_atom_sites_solution_hydrogens geom
_atom_sites_solution_primary heavy
_atom_sites_solution_secondary difmap
_audit_creation_method SHELXL-93
_cell_angle_alpha 66.083(3)
_cell_angle_beta 74.895(3)
_cell_angle_gamma 68.780(5)
_cell_formula_units_Z 1
_cell_length_a 9.311(1)
_cell_length_b 11.735(1)
_cell_length_c 12.973(1)
_cell_measurement_reflns_used 5447
_cell_measurement_temperature 200(2)
_cell_measurement_theta_max 27.48
_cell_measurement_theta_min 2.04
_cell_volume 1197.09(19)
_computing_cell_refinement 'DENZO (Otwinowski & Minor, 1997)'
_computing_data_collection 'COLLECT (Nonius, 1999)'
_computing_data_reduction 'DENZO (Otwinowski & Minor, 1997)'
_computing_structure_refinement 'SHELXL-93 (Sheldrick, 1993)'
_computing_structure_solution 'SHELXS-86 (Sheldrick, 1990)'
_diffrn_ambient_temperature 200(2)
_diffrn_measured_fraction_theta_full 0.999
_diffrn_measurement_device 'Nonius Kappa CCD'
_diffrn_measurement_method 'phi and omega scans'
_diffrn_radiation_monochromator graphite
_diffrn_radiation_source 'fine-focus sealed tube'
_diffrn_radiation_type MoK\a
_diffrn_radiation_wavelength 0.71073
_diffrn_reflns_av_R_equivalents 0.028
_diffrn_reflns_limit_h_max 11
_diffrn_reflns_limit_h_min -12
_diffrn_reflns_limit_k_max 15
_diffrn_reflns_limit_k_min -15
_diffrn_reflns_limit_l_max 16
_diffrn_reflns_limit_l_min -16
_diffrn_reflns_number 32426
_diffrn_reflns_theta_full 27.44
_diffrn_reflns_theta_max 27.44
_diffrn_reflns_theta_min 2.74
_exptl_absorpt_coefficient_mu 0.574
_exptl_absorpt_correction_T_max 0.918
_exptl_absorpt_correction_T_min 0.874
_exptl_absorpt_correction_type multi-scan
_exptl_absorpt_process_details 'HKL Scalepack (Otwinowski & Minor, 1997)'
_exptl_crystal_colour orange
_exptl_crystal_density_diffrn 1.361
_exptl_crystal_description 'hexagonal plate'
_exptl_crystal_F_000 512
_exptl_crystal_size_max 0.38
_exptl_crystal_size_mid 0.31
_exptl_crystal_size_min 0.15
_refine_diff_density_max 0.774
_refine_diff_density_min -0.742
_refine_diff_density_rms 0.064
_refine_ls_extinction_method none
_refine_ls_goodness_of_fit_all 1.036
_refine_ls_goodness_of_fit_ref 1.055
_refine_ls_hydrogen_treatment constr
_refine_ls_matrix_type full
_refine_ls_number_parameters 273
_refine_ls_number_reflns 5452
_refine_ls_number_restraints 4
_refine_ls_restrained_S_all 1.051
_refine_ls_restrained_S_obs 1.071
_refine_ls_R_factor_all 0.0336
_refine_ls_R_factor_gt 0.0300
_refine_ls_shift/su_max 0.058
_refine_ls_shift/su_mean 0.004
_refine_ls_structure_factor_coef Fsqd
_refine_ls_weighting_details 'w=1/[\s^2^(Fo^2^)+(0.0432P)^2^+0.8717P] where P=(Fo^2^+2Fc^2^)/3'
_refine_ls_weighting_scheme calc
_refine_ls_wR_factor_all 0.0818
_refine_ls_wR_factor_ref 0.0797
_reflns_number_gt 5005
_reflns_number_total 5452
_reflns_threshold_expression >2sigma(I)
_cod_data_source_file b715258b.txt
_cod_data_source_block Chisholm1144
_cod_original_cell_volume 1197.1(2)
_cod_original_sg_symbol_H-M P-1
_cod_database_code 7003289

loop_
_symmetry_equiv_pos_as_xyz
'x, y, z'
'-x, -y, -z'

loop_
_atom_site_aniso_label
_atom_site_aniso_U_11
_atom_site_aniso_U_22
_atom_site_aniso_U_33
_atom_site_aniso_U_23
_atom_site_aniso_U_13
_atom_site_aniso_U_12
Mo 0.03520(11) 0.01794(10) 0.02398(10) -0.00376(7) -0.00657(7) -0.01053(7)
O1 0.0346(8) 0.0276(8) 0.0389(9) -0.0056(7) -0.0058(7) -0.0128(6)
O2 0.0426(9) 0.0265(7) 0.0309(8) -0.0087(6) 0.0001(7) -0.0106(6)
N1 0.0383(9) 0.0210(8) 0.0237(8) -0.0022(7) -0.0086(7) -0.0106(7)
N2 0.0393(9) 0.0164(8) 0.0280(9) -0.0043(7) -0.0063(7) -0.0110(7)
C1 0.0372(12) 0.0243(10) 0.0390(12) -0.0030(9) -0.0001(10) -0.0081(9)
C2 0.0417(14) 0.054(2) 0.065(2) -0.0196(15) 0.0108(13) -0.0146(12)
C3 0.0358(11) 0.0184(9) 0.0257(10) -0.0028(8) -0.0035(8) -0.0086(8)
C4 0.0411(12) 0.0235(10) 0.0297(11) -0.0055(9) -0.0053(9) -0.0106(9)
C5 0.0413(12) 0.0251(10) 0.0329(11) -0.0064(9) -0.0067(9) -0.0099(9)
C6 0.0368(11) 0.0216(10) 0.0315(11) -0.0021(8) -0.0060(9) -0.0091(8)
C7 0.0545(14) 0.0294(11) 0.0353(12) -0.0071(10) -0.0081(11) -0.0134(10)
C8 0.066(2) 0.0239(11) 0.054(2) -0.0093(11) -0.0094(13) -0.0123(11)
C9 0.060(2) 0.0246(11) 0.0431(14) 0.0056(10) -0.0072(12) -0.0098(11)
C10 0.065(2) 0.0390(14) 0.0291(12) -0.0011(10) -0.0041(11) -0.0050(12)
C11 0.0560(15) 0.0283(11) 0.0338(12) -0.0079(10) -0.0068(11) -0.0042(10)
C12 0.0560(14) 0.0281(11) 0.0292(11) -0.0001(9) -0.0173(10) -0.0168(10)
C13 0.051(2) 0.050(2) 0.066(2) -0.0137(14) -0.0289(14) -0.0074(13)
C14 0.075(2) 0.0409(14) 0.0409(14) -0.0109(11) -0.0233(13) -0.0210(13)
C15 0.0549(14) 0.0207(10) 0.0387(12) -0.0051(9) -0.0145(11) -0.0154(10)
C16 0.068(2) 0.052(2) 0.070(2) -0.0159(15) -0.005(2) -0.0399(15)
C17 0.097(2) 0.0358(13) 0.048(2) -0.0118(12) -0.024(2) -0.0281(14)

loop_
_atom_site_label
_atom_site_type_symbol
_atom_site_fract_x
_atom_site_fract_y
_atom_site_fract_z
_atom_site_U_iso_or_equiv
_atom_site_thermal_displace_type
_atom_site_occupancy
_atom_site_calc_flag
_atom_site_refinement_flags
_atom_site_disorder_group
Mo Mo 0.03742(2) 0.03165(2) 0.049653(14) 0.02551(7) Uani 1 d . .
O1 O 0.2655(2) 0.00280(15) -0.03929(14) 0.0344(3) Uani 1 d . .
O2 O 0.1871(2) -0.06394(15) -0.14773(13) 0.0346(3) Uani 1 d . .
N1 N 0.1084(2) -0.1584(2) 0.16965(15) 0.0280(4) Uani 1 d . .
N2 N 0.0184(2) -0.2282(2) 0.06296(15) 0.0278(4) Uani 1 d . .
C1 C 0.2903(3) -0.0381(2) -0.1208(2) 0.0375(5) Uani 1 d . .
C2 C 0.4491(3) -0.0542(3) -0.1897(3) 0.0574(7) Uani 1 d . .
H2A H 0.5285 -0.0927 -0.1386 0.086 Uiso 1 calc R .
H2B H 0.4582 0.0311 -0.2434 0.086 Uiso 1 calc R .
H2C H 0.4640 -0.1116 -0.2317 0.086 Uiso 1 calc R .
C3 C 0.0827(2) -0.2555(2) 0.1546(2) 0.0282(4) Uani 1 d . .
C4 C 0.1213(3) -0.3866(2) 0.2365(2) 0.0322(4) Uani 1 d . .
C5 C 0.1506(3) -0.4948(2) 0.3050(2) 0.0339(5) Uani 1 d . .
C6 C 0.1825(3) -0.6239(2) 0.3879(2) 0.0319(4) Uani 1 d . .
C7 C 0.2228(3) -0.7323(2) 0.3548(2) 0.0403(5) Uani 1 d . .
H7 H 0.2313 -0.7206 0.2768 0.048 Uiso 1 calc R .
C8 C 0.2502(3) -0.8560(2) 0.4348(2) 0.0493(6) Uani 1 d . .
H8 H 0.2784 -0.9292 0.4116 0.059 Uiso 1 calc R .
C9 C 0.2371(3) -0.8742(2) 0.5490(2) 0.0492(6) Uani 1 d . .
H9 H 0.2557 -0.9596 0.6040 0.059 Uiso 1 calc R .
C10 C 0.1970(3) -0.7682(3) 0.5824(2) 0.0513(7) Uani 1 d . .
H10 H 0.1873 -0.7807 0.6607 0.062 Uiso 1 calc R .
C11 C 0.1707(3) -0.6433(2) 0.5027(2) 0.0425(6) Uani 1 d . .
H11 H 0.1445 -0.5708 0.5264 0.051 Uiso 1 calc R .
C12 C 0.1961(3) -0.1899(2) 0.2624(2) 0.0374(5) Uani 1 d . .
H12 H 0.1619 -0.2587 0.3310 0.045 Uiso 1 calc R .
C13 C 0.3700(3) -0.2408(3) 0.2283(3) 0.0555(7) Uani 1 d . .
H13A H 0.4259 -0.2571 0.2895 0.083 Uiso 1 calc R .
H13B H 0.4037 -0.1761 0.1587 0.083 Uiso 1 calc R .
H13C H 0.3923 -0.3222 0.2145 0.083 Uiso 1 calc R .
C14 C 0.1586(4) -0.0681(3) 0.2915(2) 0.0491(6) Uani 1 d . .
H14A H 0.2097 -0.0894 0.3569 0.074 Uiso 1 calc R .
H14B H 0.0459 -0.0349 0.3102 0.074 Uiso 1 calc R .
H14C H 0.1962 -0.0014 0.2260 0.074 Uiso 1 calc R .
C15 C -0.0296(3) -0.3302(2) 0.0544(2) 0.0368(5) Uani 1 d . .
H15 H 0.0484 -0.4162 0.0855 0.044 Uiso 1 calc R .
C16 C -0.1875(4) -0.3358(3) 0.1236(3) 0.0592(8) Uani 1 d . .
H16A H -0.2182 -0.4031 0.1158 0.089 Uiso 1 calc R .
H16B H -0.2646 -0.2511 0.0957 0.089 Uiso 1 calc R .
H16C H -0.1816 -0.3566 0.2038 0.089 Uiso 1 calc R .
C17 C -0.0311(4) -0.3039(3) -0.0703(2) 0.0554(8) Uani 1 d . .
H17A H -0.0498 -0.3772 -0.0774 0.083 Uiso 1 calc R .
H17B H 0.0695 -0.2935 -0.1137 0.083 Uiso 1 calc R .
H17C H -0.1138 -0.2240 -0.1001 0.083 Uiso 1 calc R .
C18 C 0.4572(26) 0.6068(22) -0.1014(19) 0.070(5) Uiso 0.25 d P .
C19 C 0.3490(17) 0.5098(15) -0.0330(14) 0.061(3) Uiso 0.25 d P .
C20 C 0.4419(33) 0.3972(25) 0.0222(21) 0.069(5) Uiso 0.25 d P .
O3A O 0.6869(9) 0.4071(7) 0.4218(6) 0.114(3) Uiso 0.533(7) d PD 1
C24A C 0.5597(12) 0.3635(10) 0.4361(10) 0.105(3) Uiso 0.533(7) d PD 1
H24A H 0.5047 0.3515 0.5145 0.126 Uiso 0.533(7) calc PR 1
H24B H 0.4862 0.4296 0.3824 0.126 Uiso 0.533(7) calc PR 1
C26A C 0.7866(10) 0.2076(8) 0.3828(8) 0.077(2) Uiso 0.533(7) d PD 1
H26A H 0.8420 0.1387 0.4464 0.093 Uiso 0.533(7) calc PR 1
H26B H 0.8162 0.1803 0.3155 0.093 Uiso 0.533(7) calc PR 1
C27A C 0.8064(17) 0.3353(14) 0.3569(13) 0.136(5) Uiso 0.533(7) d PD 1
H27A H 0.9094 0.3232 0.3744 0.163 Uiso 0.533(7) calc PR 1
H27B H 0.8029 0.3857 0.2747 0.163 Uiso 0.533(7) calc PR 1
C25 C 0.6061(7) 0.2517(6) 0.4175(5) 0.121(2) Uiso 1 d D .
H25A H 0.5531 0.2615 0.3561 0.145 Uiso 0.533(7) calc PR 1
H25B H 0.5760 0.1835 0.4873 0.145 Uiso 0.533(7) calc PR 1
H25C H 0.5218 0.2422 0.4824 0.145 Uiso 0.467(7) calc PR 2
H25D H 0.5787 0.2340 0.3578 0.145 Uiso 0.467(7) calc PR 2
O3B O 0.7248(6) 0.1702(5) 0.4488(5) 0.065(2) Uiso 0.467(7) d PD 2
C24B C 0.6114(14) 0.3954(11) 0.3697(12) 0.103(3) Uiso 0.467(7) d PD 2
H24C H 0.5365 0.4492 0.4140 0.123 Uiso 0.467(7) calc PR 2
H24D H 0.6009 0.4390 0.2877 0.123 Uiso 0.467(7) calc PR 2
C26B C 0.8493(11) 0.2267(10) 0.4016(9) 0.086(3) Uiso 0.467(7) d PD 2
H26C H 0.9360 0.1744 0.4475 0.104 Uiso 0.467(7) calc PR 2
H26D H 0.8873 0.2249 0.3234 0.104 Uiso 0.467(7) calc PR 2
C27B C 0.8076(11) 0.3440(9) 0.3988(10) 0.078(3) Uiso 0.467(7) d PD 2
H27C H 0.8715 0.3959 0.3375 0.093 Uiso 0.467(7) calc PR 2
H27D H 0.8118 0.3483 0.4726 0.093 Uiso 0.467(7) calc PR 2
O4A O 0.3989(14) 0.5020(11) -0.0780(10) 0.071(3) Uiso 0.25 d P .
C19A C 0.4803(38) 0.5609(33) -0.0901(30) 0.117(11) Uiso 0.25 d P .
C20A C 0.5008(32) 0.6070(26) -0.0004(21) 0.098(8) Uiso 0.25 d P .
C21A C 0.4131(13) 0.5987(12) -0.0498(11) 0.094(3) Uiso 0.50 d P .
C22A C 0.4253(20) 0.4320(17) 0.0342(14) 0.117(6) Uiso 0.50 d P .

loop_
_atom_type_symbol
_atom_type_description
_atom_type_scat_dispersion_real
_atom_type_scat_dispersion_imag
_atom_type_scat_source
C C 0.0033 0.0016 'International Tables Vol C Tables 4.2.6.8 and 6.1.1.4'
H H 0.0000 0.0000 'International Tables Vol C Tables 4.2.6.8 and 6.1.1.4'
N N 0.0061 0.0033 'International Tables Vol C Tables 4.2.6.8 and 6.1.1.4'
O O 0.0106 0.0060 'International Tables Vol C Tables 4.2.6.8 and 6.1.1.4'
Mo Mo -1.6832 0.6857 'International Tables Vol C Tables 4.2.6.8 and 6.1.1.4'

loop_
_geom_angle_atom_site_label_1
_geom_angle_atom_site_label_2
_geom_angle_atom_site_label_3
_geom_angle
_geom_angle_site_symmetry_1
_geom_angle_site_symmetry_3
_geom_angle_publ_flag
Mo Mo O1 92.69(5) 2 . ?
Mo Mo N1 93.03(5) 2 . ?
O1 Mo N1 89.25(6) . . ?
Mo Mo N2 93.05(5) 2 2 ?
O1 Mo N2 88.64(6) . 2 ?
N1 Mo N2 173.65(6) . 2 ?
Mo Mo O2 91.39(5) 2 2 ?
O1 Mo O2 175.90(6) . 2 ?
N1 Mo O2 90.09(6) . 2 ?
N2 Mo O2 91.59(6) 2 2 ?
C1 O1 Mo 116.37(15) . . ?
C1 O2 Mo 116.51(15) . 2 ?
C3 N1 C12 118.9(2) . . ?
C3 N1 Mo 117.86(14) . . ?
C12 N1 Mo 123.03(13) . . ?
C3 N2 C15 118.5(2) . . ?
C3 N2 Mo 117.46(13) . 2 ?
C15 N2 Mo 123.43(14) . 2 ?
O2 C1 O1 123.0(2) . . ?
O2 C1 C2 118.9(2) . . ?
O1 C1 C2 118.0(2) . . ?
C1 C2 H2A 109.5 . . ?
C1 C2 H2B 109.5 . . ?
H2A C2 H2B 109.5 . . ?
C1 C2 H2C 109.5 . . ?
H2A C2 H2C 109.5 . . ?
H2B C2 H2C 109.5 . . ?
N1 C3 N2 118.5(2) . . ?
N1 C3 C4 120.7(2) . . ?
N2 C3 C4 120.8(2) . . ?
C5 C4 C3 178.9(2) . . ?
C4 C5 C6 178.9(2) . . ?
C11 C6 C7 118.9(2) . . ?
C11 C6 C5 120.7(2) . . ?
C7 C6 C5 120.4(2) . . ?
C8 C7 C6 120.3(2) . . ?
C8 C7 H7 119.9 . . ?
C6 C7 H7 119.8 . . ?
C7 C8 C9 120.4(2) . . ?
C7 C8 H8 119.8 . . ?
C9 C8 H8 119.8 . . ?
C10 C9 C8 119.8(2) . . ?
C10 C9 H9 120.1 . . ?
C8 C9 H9 120.1 . . ?
C9 C10 C11 120.5(2) . . ?
C9 C10 H10 119.8 . . ?
C11 C10 H10 119.8 . . ?
C10 C11 C6 120.2(2) . . ?
C10 C11 H11 119.9 . . ?
C6 C11 H11 119.9 . . ?
N1 C12 C13 111.0(2) . . ?
N1 C12 C14 108.7(2) . . ?
C13 C12 C14 110.8(2) . . ?
N1 C12 H12 108.8 . . ?
C13 C12 H12 108.8 . . ?
C14 C12 H12 108.8 . . ?
C12 C13 H13A 109.5 . . ?
C12 C13 H13B 109.5 . . ?
H13A C13 H13B 109.5 . . ?
C12 C13 H13C 109.5 . . ?
H13A C13 H13C 109.5 . . ?
H13B C13 H13C 109.5 . . ?
C12 C14 H14A 109.5 . . ?
C12 C14 H14B 109.5 . . ?
H14A C14 H14B 109.5 . . ?
C12 C14 H14C 109.5 . . ?
H14A C14 H14C 109.5 . . ?
H14B C14 H14C 109.5 . . ?
N2 C15 C16 110.7(2) . . ?
N2 C15 C17 109.1(2) . . ?
C16 C15 C17 111.4(2) . . ?
N2 C15 H15 108.5 . . ?
C16 C15 H15 108.5 . . ?
C17 C15 H15 108.5 . . ?
C15 C16 H16A 109.5 . . ?
C15 C16 H16B 109.5 . . ?
H16A C16 H16B 109.5 . . ?
C15 C16 H16C 109.5 . . ?
H16A C16 H16C 109.5 . . ?
H16B C16 H16C 109.5 . . ?
C15 C17 H17A 109.5 . . ?
C15 C17 H17B 109.5 . . ?
H17A C17 H17B 109.5 . . ?
C15 C17 H17C 109.5 . . ?
H17A C17 H17C 109.5 . . ?
H17B C17 H17C 109.5 . . ?
C21A C18 C22A 81.0(22) . 2_665 ?
C21A C18 O4A 73.5(22) . . ?
C22A C18 O4A 110.5(17) 2_665 . ?
C21A C18 C20A 54.6(21) . . ?
C22A C18 C20A 32.5(12) 2_665 . ?
O4A C18 C20A 113.0(19) . . ?
C21A C18 C20 74.2(23) . 2_665 ?
C22A C18 C20 17.0(12) 2_665 2_665 ?
O4A C18 C20 121.5(17) . 2_665 ?
C20A C18 C20 20.1(12) . 2_665 ?
C21A C18 C19 50.2(20) . . ?
C22A C18 C19 106.2(15) 2_665 . ?
O4A C18 C19 23.8(7) . . ?
C20A C18 C19 96.5(19) . . ?
C20 C18 C19 110.9(17) 2_665 . ?
O4A C19 C22A 97.0(22) . . ?
O4A C19 C21A 82.8(19) . . ?
C22A C19 C21A 94.0(16) . . ?
O4A C19 C20 83.8(22) . . ?
C22A C19 C20 19.7(14) . . ?
C21A C19 C20 106.8(16) . . ?
O4A C19 C19A 50.1(20) . . ?
C22A C19 C19A 88.2(17) . . ?
C21A C19 C19A 34.3(13) . . ?
C20 C19 C19A 90.9(20) . . ?
O4A C19 C20A 67.8(19) . 2_665 ?
C22A C19 C20A 29.6(12) . 2_665 ?
C21A C19 C20A 94.7(14) . 2_665 ?
C20 C19 C20A 18.6(13) . 2_665 ?
C19A C19 C20A 73.5(18) . 2_665 ?
O4A C19 C18 59.7(18) . . ?
C22A C19 C18 100.7(16) . . ?
C21A C19 C18 23.6(9) . . ?
C20 C19 C18 106.3(16) . . ?
C19A C19 C18 16.6(14) . . ?
C20A C19 C18 89.5(16) 2_665 . ?
C20A C20 C19 108.9(48) 2_665 . ?
C20A C20 O4A 84.4(44) 2_665 . ?
C19 C20 O4A 27.8(8) . . ?
C20A C20 C21A 47.5(41) 2_665 2_665 ?
C19 C20 C21A 116.5(18) . 2_665 ?
O4A C20 C21A 109.2(17) . 2_665 ?
C20A C20 C18 72.6(44) 2_665 2_665 ?
C19 C20 C18 119.2(22) . 2_665 ?
O4A C20 C18 124.7(18) . 2_665 ?
C21A C20 C18 25.7(9) 2_665 2_665 ?
C20A C20 C19A 77.0(46) 2_665 2_665 ?
C19 C20 C19A 101.7(22) . 2_665 ?
O4A C20 C19A 109.4(19) . 2_665 ?
C21A C20 C19A 30.9(12) 2_665 2_665 ?
C18 C20 C19A 17.5(14) 2_665 2_665 ?
C20A C20 C19A 64.4(44) 2_665 . ?
C19 C20 C19A 47.2(14) . . ?
O4A C20 C19A 34.7(11) . . ?
C21A C20 C19A 75.0(14) 2_665 . ?
C18 C20 C19A 90.7(16) 2_665 . ?
C19A C20 C19A 77.2(19) 2_665 . ?
C24A O3A C27A 103.4(9) . . ?
C25 C24A O3A 110.4(8) . . ?
C25 C24A H24A 109.6 . . ?
O3A C24A H24A 109.6 . . ?
C25 C24A H24B 109.6 . . ?
O3A C24A H24B 109.6 . . ?
H24A C24A H24B 108.1 . . ?
C27A C26A C25 94.8(8) . . ?
C27A C26A H26A 112.7 . . ?
C25 C26A H26A 112.8 . . ?
C27A C26A H26B 112.8 . . ?
C25 C26A H26B 112.8 . . ?
H26A C26A H26B 110.2 . . ?
O3A C27A C26A 111.2(10) . . ?
O3A C27A H27A 109.4 . . ?
C26A C27A H27A 109.4 . . ?
O3A C27A H27B 109.3 . . ?
C26A C27A H27B 109.4 . . ?
H27A C27A H27B 108.0 . . ?
O3B C25 C24B 115.4(7) . . ?
C24A C25 C26A 111.6(7) . . ?
C24A C25 H25A 109.3 . . ?
C26A C25 H25A 109.3 . . ?
C24A C25 H25B 109.3 . . ?
C26A C25 H25B 109.3 . . ?
H25A C25 H25B 108.0 . . ?
O3B C25 H25C 108.4 . . ?
C24B C25 H25C 108.4 . . ?
O3B C25 H25D 108.4 . . ?
C24B C25 H25D 108.4 . . ?
H25C C25 H25D 107.5 . . ?
C25 O3B C26B 109.0(6) . . ?
C25 C24B C27B 91.3(7) . . ?
C25 C24B H24C 113.4 . . ?
C27B C24B H24C 113.4 . . ?
C25 C24B H24D 113.4 . . ?
C27B C24B H24D 113.4 . . ?
H24C C24B H24D 110.7 . . ?
C27B C26B O3B 111.7(8) . . ?
C27B C26B H26C 109.3 . . ?
O3B C26B H26C 109.3 . . ?
C27B C26B H26D 109.3 . . ?
O3B C26B H26D 109.3 . . ?
H26C C26B H26D 107.9 . . ?
C26B C27B C24B 99.9(8) . . ?
C26B C27B H27C 111.8 . . ?
C24B C27B H27C 111.8 . . ?
C26B C27B H27D 111.8 . . ?
C24B C27B H27D 111.8 . . ?
H27C C27B H27D 109.5 . . ?
C19 O4A C19A 103.7(27) . . ?
C19 O4A C21A 68.9(18) . . ?
C19A O4A C21A 36.5(17) . . ?
C19 O4A C22A 54.8(17) . . ?
C19A O4A C22A 91.3(19) . . ?
C21A O4A C22A 80.5(12) . . ?
C19 O4A C20 68.4(21) . . ?
C19A O4A C20 100.8(22) . . ?
C21A O4A C20 97.7(14) . . ?
C22A O4A C20 18.7(13) . . ?
C19 O4A C18 96.5(21) . . ?
C19A O4A C18 17.8(19) . . ?
C21A O4A C18 28.1(9) . . ?
C22A O4A C18 100.5(14) . . ?
C20 O4A C18 113.7(15) . . ?
C19 O4A C20A 87.4(21) . 2_665 ?
C19A O4A C20A 87.3(23) . 2_665 ?
C21A O4A C20A 96.6(14) . 2_665 ?
C22A O4A C20A 32.9(11) . 2_665 ?
C20 O4A C20A 21.2(13) . 2_665 ?
C18 O4A C20A 103.4(17) . 2_665 ?
C21A C19A O4A 87.7(33) . . ?
C21A C19A C22A 82.7(29) . 2_665 ?
O4A C19A C22A 140.2(34) . 2_665 ?
C21A C19A C19 62.9(26) . . ?
O4A C19A C19 26.3(11) . . ?
C22A C19A C19 122.5(28) 2_665 . ?
C21A C19A C20A 51.2(22) . . ?
O4A C19A C20A 126.4(30) . . ?
C22A C19A C20A 31.6(14) 2_665 . ?
C19 C19A C20A 101.1(24) . . ?
C21A C19A C20 69.8(25) . 2_665 ?
O4A C19A C20 142.4(30) . 2_665 ?
C22A C19A C20 15.0(14) 2_665 2_665 ?
C19 C19A C20 119.1(25) . 2_665 ?
C20A C19A C20 19.5(12) . 2_665 ?
C21A C19A C20A 100.4(36) . 2_665 ?
O4A C19A C20A 53.5(18) . 2_665 ?
C22A C19A C20A 90.4(21) 2_665 2_665 ?
C19 C19A C20A 56.4(16) . 2_665 ?
C20A C19A C20A 96.8(22) . 2_665 ?
C20 C19A C20A 100.1(20) 2_665 2_665 ?
C21A C19A C22A 74.9(31) . . ?
O4A C19A C22A 49.8(16) . . ?
C22A C19A C22A 90.5(23) 2_665 . ?
C19 C19A C22A 38.9(11) . . ?
C20A C19A C22A 83.5(19) . . ?
C20 C19A C22A 94.3(20) 2_665 . ?
C20A C19A C22A 25.7(10) 2_665 . ?
C21A C19A C20 87.2(34) . . ?
O4A C19A C20 44.5(15) . . ?
C22A C19A C20 96.4(23) 2_665 . ?
C19 C19A C20 41.9(14) . . ?
C20A C19A C20 94.5(20) . . ?
C20 C19A C20 102.8(19) 2_665 . ?
C20A C19A C20 15.3(10) 2_665 . ?
C22A C19A C20 13.0(10) . . ?
C20 C20A C22A 32.0(37) 2_665 2_665 ?
C20 C20A C21A 113.6(52) 2_665 . ?
C22A C20A C21A 90.6(29) 2_665 . ?
C20 C20A O4A 74.3(43) 2_665 2_665 ?
C22A C20A O4A 68.9(20) 2_665 2_665 ?
C21A C20A O4A 125.5(23) . 2_665 ?
C20 C20A C18 87.3(47) 2_665 . ?
C22A C20A C18 69.4(24) 2_665 . ?
C21A C20A C18 27.1(10) . . ?
O4A C20A C18 126.4(21) 2_665 . ?
C20 C20A C19A 83.5(48) 2_665 . ?
C22A C20A C19A 58.7(23) 2_665 . ?
C21A C20A C19A 32.0(15) . . ?
O4A C20A C19A 108.6(21) 2_665 . ?
C18 C20A C19A 18.0(15) . . ?
C20 C20A C19 52.5(41) 2_665 2_665 ?
C22A C20A C19 44.4(17) 2_665 2_665 ?
C21A C20A C19 118.8(21) . 2_665 ?
O4A C20A C19 24.8(7) 2_665 2_665 ?
C18 C20A C19 108.3(20) . 2_665 ?
C19A C20A C19 92.4(19) . 2_665 ?
C20 C20A C19A 100.3(49) 2_665 2_665 ?
C22A C20A C19A 77.7(26) 2_665 2_665 ?
C21A C20A C19A 88.4(20) . 2_665 ?
O4A C20A C19A 39.2(13) 2_665 2_665 ?
C18 C20A C19A 99.8(21) . 2_665 ?
C19A C20A C19A 83.2(22) . 2_665 ?
C19 C20A C19A 50.2(14) 2_665 2_665 ?
C18 C21A C19A 35.3(29) . . ?
C18 C21A C20A 98.3(25) . . ?
C19A C21A C20A 96.8(28) . . ?
C18 C21A C19 106.2(25) . . ?
C19A C21A C19 82.8(28) . . ?
C20A C21A C19 134.0(19) . . ?
C18 C21A O4A 78.4(23) . . ?
C19A C21A O4A 55.7(26) . . ?
C20A C21A O4A 135.9(16) . . ?
C19 C21A O4A 28.3(7) . . ?
C18 C21A C22A 71.8(22) . 2_665 ?
C19A C21A C22A 63.4(25) . 2_665 ?
C20A C21A C22A 33.5(13) . 2_665 ?
C19 C21A C22A 122.8(13) . 2_665 ?
O4A C21A C22A 108.9(12) . 2_665 ?
C18 C21A C20 80.1(23) . 2_665 ?
C19A C21A C20 79.3(27) . 2_665 ?
C20A C21A C20 18.8(15) . 2_665 ?
C19 C21A C20 136.7(15) . 2_665 ?
O4A C21A C20 126.4(15) . 2_665 ?
C22A C21A C20 17.6(12) 2_665 2_665 ?
C18 C21A C22A 113.6(26) . . ?
C19A C21A C22A 78.7(29) . . ?
C20A C21A C22A 95.0(15) . . ?
C19 C21A C22A 39.6(9) . . ?
O4A C21A C22A 49.9(8) . . ?
C22A C21A C22A 87.2(11) 2_665 . ?
C20 C21A C22A 98.0(13) 2_665 . ?
C20A C22A C19 106.0(24) 2_665 . ?
C20A C22A C19A 89.8(30) 2_665 2_665 ?
C19 C22A C19A 131.8(25) . 2_665 ?
C20A C22A O4A 78.2(21) 2_665 . ?
C19 C22A O4A 28.2(9) . . ?
C19A C22A O4A 128.4(22) 2_665 . ?
C20A C22A C18 78.1(25) 2_665 2_665 ?
C19 C22A C18 150.5(21) . 2_665 ?
C19A C22A C18 19.8(16) 2_665 2_665 ?
O4A C22A C18 138.3(17) . 2_665 ?
C20A C22A C21A 55.9(24) 2_665 2_665 ?
C19 C22A C21A 133.9(18) . 2_665 ?
C19A C22A C21A 33.9(15) 2_665 2_665 ?
O4A C22A C21A 112.7(14) . 2_665 ?
C18 C22A C21A 27.2(9) 2_665 2_665 ?
C20A C22A C21A 102.7(28) 2_665 . ?
C19 C22A C21A 46.4(11) . . ?
C19A C22A C21A 86.1(19) 2_665 . ?
O4A C22A C21A 49.6(9) . . ?
C18 C22A C21A 104.1(15) 2_665 . ?
C21A C22A C21A 92.8(11) 2_665 . ?
C20A C22A C19A 76.5(27) 2_665 . ?
C19 C22A C19A 52.8(14) . . ?
C19A C22A C19A 89.5(23) 2_665 . ?
O4A C22A C19A 39.0(11) . . ?
C18 C22A C19A 101.9(20) 2_665 . ?
C21A C22A C19A 81.1(15) 2_665 . ?
C21A C22A C19A 26.4(10) . . ?

loop_
_geom_bond_atom_site_label_1
_geom_bond_atom_site_label_2
_geom_bond_distance
_geom_bond_site_symmetry_2
_geom_bond_publ_flag
Mo Mo 2.0775(3) 2 ?
Mo O1 2.115(2) . ?
Mo N1 2.119(2) . ?
Mo N2 2.126(2) 2 ?
Mo O2 2.136(2) 2 ?
O1 C1 1.268(3) . ?
O2 C1 1.268(3) . ?
O2 Mo 2.136(2) 2 ?
N1 C3 1.340(3) . ?
N1 C12 1.478(3) . ?
N2 C3 1.341(3) . ?
N2 C15 1.472(3) . ?
N2 Mo 2.126(2) 2 ?
C1 C2 1.505(3) . ?
C2 H2A 0.98 . ?
C2 H2B 0.98 . ?
C2 H2C 0.98 . ?
C3 C4 1.449(3) . ?
C4 C5 1.199(3) . ?
C5 C6 1.435(3) . ?
C6 C11 1.393(3) . ?
C6 C7 1.399(3) . ?
C7 C8 1.377(3) . ?
C7 H7 0.95 . ?
C8 C9 1.387(4) . ?
C8 H8 0.95 . ?
C9 C10 1.375(4) . ?
C9 H9 0.95 . ?
C10 C11 1.386(3) . ?
C10 H10 0.95 . ?
C11 H11 0.95 . ?
C12 C13 1.521(4) . ?
C12 C14 1.522(3) . ?
C12 H12 1.00 . ?
C13 H13A 0.98 . ?
C13 H13B 0.98 . ?
C13 H13C 0.98 . ?
C14 H14A 0.98 . ?
C14 H14B 0.98 . ?
C14 H14C 0.98 . ?
C15 C16 1.518(4) . ?
C15 C17 1.522(3) . ?
C15 H15 1.00 . ?
C16 H16A 0.98 . ?
C16 H16B 0.98 . ?
C16 H16C 0.98 . ?
C17 H17A 0.98 . ?
C17 H17B 0.98 . ?
C17 H17C 0.98 . ?
C18 C21A 0.68(2) . ?
C18 C22A 1.41(3) 2_665 ?
C18 O4A 1.41(2) . ?
C18 C20A 1.47(3) . ?
C18 C20 1.54(3) 2_665 ?
C18 C19 1.63(3) . ?
C19 O4A 0.66(2) . ?
C19 C22A 1.14(2) . ?
C19 C21A 1.30(2) . ?
C19 C20 1.32(3) . ?
C19 C19A 1.45(4) . ?
C19 C20A 1.57(3) 2_665 ?
C20 C20A 0.53(3) 2_665 ?
C20 O4A 1.41(3) . ?
C20 C21A 1.50(3) 2_665 ?
C20 C18 1.54(3) 2_665 ?
C20 C19A 1.57(4) 2_665 ?
C20 C19A 1.97(4) . ?
O3A C24A 1.395(11) . ?
O3A C27A 1.437(14) . ?
C24A C25 1.327(10) . ?
C24A H24A 0.99 . ?
C24A H24B 0.99 . ?
C26A C27A 1.467(15) . ?
C26A C25 1.569(10) . ?
C26A H26A 0.99 . ?
C26A H26B 0.99 . ?
C27A H27A 0.99 . ?
C27A H27B 0.99 . ?
C25 O3B 1.206(7) . ?
C25 C24B 1.559(12) . ?
C25 H25A 0.99 . ?
C25 H25B 0.99 . ?
C25 H25C 0.99 . ?
C25 H25D 0.99 . ?
O3B C26B 1.419(10) . ?
C24B C27B 1.80(2) . ?
C24B H24C 0.99 . ?
C24B H24D 0.99 . ?
C26B C27B 1.276(13) . ?
C26B H26C 0.99 . ?
C26B H26D 0.99 . ?
C27B H27C 0.99 . ?
C27B H27D 0.99 . ?
O4A C19A 1.14(3) . ?
O4A C21A 1.38(2) . ?
O4A C22A 1.39(2) . ?
O4A C20A 1.46(3) 2_665 ?
C19A C21A 0.82(3) . ?
C19A C22A 1.32(3) 2_665 ?
C19A C20A 1.54(4) . ?
C19A C20 1.57(4) 2_665 ?
C19A C20A 1.81(4) 2_665 ?
C19A C22A 1.82(4) . ?
C20A C20 0.53(3) 2_665 ?
C20A C22A 0.81(3) 2_665 ?
C20A C21A 1.21(3) . ?
C20A O4A 1.46(3) 2_665 ?
C20A C19 1.57(3) 2_665 ?
C20A C19A 1.81(4) 2_665 ?
C21A C22A 1.46(2) 2_665 ?
C21A C20 1.50(3) 2_665 ?
C21A C22A 1.79(2) . ?
C22A C20A 0.81(3) 2_665 ?
C22A C19A 1.32(3) 2_665 ?
C22A C18 1.41(3) 2_665 ?
C22A C21A 1.46(2) 2_665 ?

loop_
_geom_torsion_atom_site_label_1
_geom_torsion_atom_site_label_2
_geom_torsion_atom_site_label_3
_geom_torsion_atom_site_label_4
_geom_torsion
_geom_torsion_site_symmetry_1
_geom_torsion_site_symmetry_2
_geom_torsion_site_symmetry_3
_geom_torsion_site_symmetry_4
_geom_torsion_publ_flag
Mo Mo O1 C1 1.17(15) 2 . . . ?
N1 Mo O1 C1 94.2(2) . . . . ?
N2 Mo O1 C1 -91.8(2) 2 . . . ?
Mo Mo N1 C3 -2.8(2) 2 . . . ?
O1 Mo N1 C3 -95.4(2) . . . . ?
O2 Mo N1 C3 88.6(2) 2 . . . ?
Mo Mo N1 C12 171.8(2) 2 . . . ?
O1 Mo N1 C12 79.2(2) . . . . ?
O2 Mo N1 C12 -96.8(2) 2 . . . ?
Mo O2 C1 O1 1.1(3) 2 . . . ?
Mo O2 C1 C2 -177.8(2) 2 . . . ?
Mo O1 C1 O2 -1.6(3) . . . . ?
Mo O1 C1 C2 177.3(2) . . . . ?
C12 N1 C3 N2 -172.7(2) . . . . ?
Mo N1 C3 N2 2.1(3) . . . . ?
C12 N1 C3 C4 8.2(3) . . . . ?
Mo N1 C3 C4 -176.9(2) . . . . ?
C15 N2 C3 N1 -171.7(2) . . . . ?
Mo N2 C3 N1 -0.3(3) 2 . . . ?
C15 N2 C3 C4 7.4(3) . . . . ?
Mo N2 C3 C4 178.8(2) 2 . . . ?
C11 C6 C7 C8 0.0(4) . . . . ?
C5 C6 C7 C8 -178.6(2) . . . . ?
C6 C7 C8 C9 0.5(4) . . . . ?
C7 C8 C9 C10 -0.3(4) . . . . ?
C8 C9 C10 C11 -0.4(5) . . . . ?
C9 C10 C11 C6 0.9(4) . . . . ?
C7 C6 C11 C10 -0.7(4) . . . . ?
C5 C6 C11 C10 177.9(2) . . . . ?
C3 N1 C12 C13 79.1(3) . . . . ?
Mo N1 C12 C13 -95.4(2) . . . . ?
C3 N1 C12 C14 -158.8(2) . . . . ?
Mo N1 C12 C14 26.7(3) . . . . ?
C3 N2 C15 C16 81.6(3) . . . . ?
Mo N2 C15 C16 -89.3(2) 2 . . . ?
C3 N2 C15 C17 -155.5(2) . . . . ?
Mo N2 C15 C17 33.6(3) 2 . . . ?
C21A C18 C19 O4A -167.2(37) . . . . ?
C22A C18 C19 O4A -104.2(26) 2_665 . . . ?
O4A C18 C19 O4A 0.000(4) . . . . ?
C20A C18 C19 O4A -135.9(26) . . . . ?
C20 C18 C19 O4A -121.4(29) 2_665 . . . ?
C21A C18 C19 C22A -75.3(30) . . . . ?
C22A C18 C19 C22A -12.3(25) 2_665 . . . ?
O4A C18 C19 C22A 91.9(23) . . . . ?
C20A C18 C19 C22A -44.0(22) . . . . ?
C20 C18 C19 C22A -29.5(26) 2_665 . . . ?
C21A C18 C19 C21A 0.000(5) . . . . ?
C22A C18 C19 C21A 63.0(22) 2_665 . . . ?
O4A C18 C19 C21A 167.2(37) . . . . ?
C20A C18 C19 C21A 31.3(20) . . . . ?
C20 C18 C19 C21A 45.8(22) 2_665 . . . ?
C21A C18 C19 C20 -94.8(32) . . . . ?
C22A C18 C19 C20 -31.8(26) 2_665 . . . ?
O4A C18 C19 C20 72.4(22) . . . . ?
C20A C18 C19 C20 -63.5(24) . . . . ?
C20 C18 C19 C20 -49.0(32) 2_665 . . . ?
C21A C18 C19 C19A -117.2(72) . . . . ?
C22A C18 C19 C19A -54.2(61) 2_665 . . . ?
O4A C18 C19 C19A 50.0(67) . . . . ?
C20A C18 C19 C19A -85.9(65) . . . . ?
C20 C18 C19 C19A -71.5(63) 2_665 . . . ?
C21A C18 C19 C20A -102.9(28) . . . 2_665 ?
C22A C18 C19 C20A -39.9(20) 2_665 . . 2_665 ?
O4A C18 C19 C20A 64.3(20) . . . 2_665 ?
C20A C18 C19 C20A -71.6(20) . . . 2_665 ?
C20 C18 C19 C20A -57.1(21) 2_665 . . 2_665 ?
O4A C19 C20 C20A 29.6(60) . . . 2_665 ?
C22A C19 C20 C20A -102.2(70) . . . 2_665 ?
C21A C19 C20 C20A -50.9(62) . . . 2_665 ?
C19A C19 C20 C20A -20.0(60) . . . 2_665 ?
C20A C19 C20 C20A 0.000(1) 2_665 . . 2_665 ?
C18 C19 C20 C20A -26.3(62) . . . 2_665 ?
O4A C19 C20 O4A 0.000(2) . . . . ?
C22A C19 C20 O4A -131.8(58) . . . . ?
C21A C19 C20 O4A -80.5(20) . . . . ?
C19A C19 C20 O4A -49.6(20) . . . . ?
C20A C19 C20 O4A -29.6(60) 2_665 . . . ?
C18 C19 C20 O4A -55.9(18) . . . . ?
O4A C19 C20 C21A 80.8(29) . . . 2_665 ?
C22A C19 C20 C21A -51.0(43) . . . 2_665 ?
C21A C19 C20 C21A 0.3(31) . . . 2_665 ?
C19A C19 C20 C21A 31.2(27) . . . 2_665 ?
C20A C19 C20 C21A 51.2(45) 2_665 . . 2_665 ?
C18 C19 C20 C21A 24.9(30) . . . 2_665 ?
O4A C19 C20 C18 109.8(30) . . . 2_665 ?
C22A C19 C20 C18 -22.1(40) . . . 2_665 ?
C21A C19 C20 C18 29.2(32) . . . 2_665 ?
C19A C19 C20 C18 60.1(27) . . . 2_665 ?
C20A C19 C20 C18 80.2(52) 2_665 . . 2_665 ?
C18 C19 C20 C18 53.9(32) . . . 2_665 ?
O4A C19 C20 C19A 109.6(24) . . . 2_665 ?
C22A C19 C20 C19A -22.2(46) . . . 2_665 ?
C21A C19 C20 C19A 29.1(25) . . . 2_665 ?
C19A C19 C20 C19A 60.0(27) . . . 2_665 ?
C20A C19 C20 C19A 80.0(53) 2_665 . . 2_665 ?
C18 C19 C20 C19A 53.8(22) . . . 2_665 ?
O4A C19 C20 C19A 49.6(20) . . . . ?
C22A C19 C20 C19A -82.2(55) . . . . ?
C21A C19 C20 C19A -30.9(16) . . . . ?
C19A C19 C20 C19A 0.0 . . . . ?
C20A C19 C20 C19A 20.0(60) 2_665 . . . ?
C18 C19 C20 C19A -6.3(20) . . . . ?
C27A O3A C24A C25 18.5(12) . . . . ?
C24A O3A C27A C26A -30.5(14) . . . . ?
C25 C26A C27A O3A 27.2(12) . . . . ?
O3A C24A C25 O3B 38.3(13) . . . . ?
O3A C24A C25 C24B -52.7(10) . . . . ?
O3A C24A C25 C26A -1.5(12) . . . . ?
C27A C26A C25 O3B -128.0(11) . . . . ?
C27A C26A C25 C24A -15.5(11) . . . . ?
C27A C26A C25 C24B 10.4(9) . . . . ?
C24A C25 O3B C26B -55.9(10) . . . . ?
C24B C25 O3B C26B -17.5(10) . . . . ?
C26A C25 O3B C26B 29.7(7) . . . . ?
O3B C25 C24B C27B -2.0(10) . . . . ?
C24A C25 C24B C27B 105.5(14) . . . . ?
C26A C25 C24B C27B -28.0(7) . . . . ?
C25 O3B C26B C27B 37.8(11) . . . . ?
O3B C26B C27B C24B -35.2(11) . . . . ?
C25 C24B C27B C26B 22.2(10) . . . . ?
C22A C19 O4A C19A -81.8(22) . . . . ?
C21A C19 O4A C19A 11.4(23) . . . . ?
C20 C19 O4A C19A -96.4(23) . . . . ?
C19A C19 O4A C19A 0.000(3) . . . . ?
C20A C19 O4A C19A -86.6(24) 2_665 . . . ?
C18 C19 O4A C19A 16.5(20) . . . . ?
C22A C19 O4A C21A -93.2(16) . . . . ?
C21A C19 O4A C21A 0.000(1) . . . . ?
C20 C19 O4A C21A -107.9(14) . . . . ?
C19A C19 O4A C21A -11.4(23) . . . . ?
C20A C19 O4A C21A -98.1(14) 2_665 . . . ?
C18 C19 O4A C21A 5.1(15) . . . . ?
C22A C19 O4A C22A 0.0 . . . . ?
C21A C19 O4A C22A 93.2(16) . . . . ?
C20 C19 O4A C22A -14.7(17) . . . . ?
C19A C19 O4A C22A 81.8(22) . . . . ?
C20A C19 O4A C22A -4.9(21) 2_665 . . . ?
C18 C19 O4A C22A 98.3(17) . . . . ?
C22A C19 O4A C20 14.7(17) . . . . ?
C21A C19 O4A C20 107.9(14) . . . . ?
C20 C19 O4A C20 0.0 . . . . ?
C19A C19 O4A C20 96.4(23) . . . . ?
C20A C19 O4A C20 9.8(19) 2_665 . . . ?
C18 C19 O4A C20 113.0(15) . . . . ?
C22A C19 O4A C18 -98.3(17) . . . . ?
C21A C19 O4A C18 -5.1(15) . . . . ?
C20 C19 O4A C18 -113.0(15) . . . . ?
C19A C19 O4A C18 -16.5(20) . . . . ?
C20A C19 O4A C18 -103.2(17) 2_665 . . . ?
C18 C19 O4A C18 0.000(1) . . . . ?
C22A C19 O4A C20A 4.9(21) . . . 2_665 ?
C21A C19 O4A C20A 98.1(14) . . . 2_665 ?
C20 C19 O4A C20A -9.8(19) . . . 2_665 ?
C19A C19 O4A C20A 86.6(24) . . . 2_665 ?
C20A C19 O4A C20A 0.000(1) 2_665 . . 2_665 ?
C18 C19 O4A C20A 103.2(17) . . . 2_665 ?
C20A C20 O4A C19 -152.0(57) 2_665 . . . ?
C19 C20 O4A C19 0.000(2) . . . . ?
C21A C20 O4A C19 -110.8(27) 2_665 . . . ?
C18 C20 O4A C19 -87.6(35) 2_665 . . . ?
C19A C20 O4A C19 -78.0(28) 2_665 . . . ?
C19A C20 O4A C19 -100.5(27) . . . . ?
C20A C20 O4A C19A -51.5(57) 2_665 . . . ?
C19 C20 O4A C19A 100.5(27) . . . . ?
C21A C20 O4A C19A -10.2(30) 2_665 . . . ?
C18 C20 O4A C19A 12.9(35) 2_665 . . . ?
C19A C20 O4A C19A 22.6(37) 2_665 . . . ?
C19A C20 O4A C19A 0.000(3) . . . . ?
C20A C20 O4A C21A -88.3(53) 2_665 . . . ?
C19 C20 O4A C21A 63.6(18) . . . . ?
C21A C20 O4A C21A -47.1(23) 2_665 . . . ?
C18 C20 O4A C21A -24.0(32) 2_665 . . . ?
C19A C20 O4A C21A -14.3(25) 2_665 . . . ?
C19A C20 O4A C21A -36.9(18) . . . . ?
C20A C20 O4A C22A -111.8(66) 2_665 . . . ?
C19 C20 O4A C22A 40.2(52) . . . . ?
C21A C20 O4A C22A -70.6(44) 2_665 . . . ?
C18 C20 O4A C22A -47.5(38) 2_665 . . . ?
C19A C20 O4A C22A -37.8(40) 2_665 . . . ?
C19A C20 O4A C22A -60.4(55) . . . . ?
C20A C20 O4A C18 -64.3(58) 2_665 . . . ?
C19 C20 O4A C18 87.7(23) . . . . ?
C21A C20 O4A C18 -23.1(30) 2_665 . . . ?
C18 C20 O4A C18 0.0(41) 2_665 . . . ?
C19A C20 O4A C18 9.7(29) 2_665 . . . ?
C19A C20 O4A C18 -12.9(23) . . . . ?
C20A C20 O4A C20A 0.0 2_665 . . 2_665 ?
C19 C20 O4A C20A 152.0(57) . . . 2_665 ?
C21A C20 O4A C20A 41.2(39) 2_665 . . 2_665 ?
C18 C20 O4A C20A 64.3(42) 2_665 . . 2_665 ?
C19A C20 O4A C20A 74.0(45) 2_665 . . 2_665 ?
C19A C20 O4A C20A 51.5(57) . . . 2_665 ?
C21A C18 O4A C19 10.2(29) . . . . ?
C22A C18 O4A C19 83.7(26) 2_665 . . . ?
C20A C18 O4A C19 48.7(29) . . . . ?
C20 C18 O4A C19 69.3(32) 2_665 . . . ?
C19 C18 O4A C19 0.000(4) . . . . ?
C21A C18 O4A C19A -104.8(80) . . . . ?
C22A C18 O4A C19A -31.3(70) 2_665 . . . ?
C20A C18 O4A C19A -66.3(74) . . . . ?
C20 C18 O4A C19A -45.8(69) 2_665 . . . ?
C19 C18 O4A C19A -115.0(82) . . . . ?
C21A C18 O4A C21A 0.000(3) . . . . ?
C22A C18 O4A C21A 73.5(22) 2_665 . . . ?
C20A C18 O4A C21A 38.5(18) . . . . ?
C20 C18 O4A C21A 59.0(24) 2_665 . . . ?
C19 C18 O4A C21A -10.2(29) . . . . ?
C21A C18 O4A C22A -45.1(25) . . . . ?
C22A C18 O4A C22A 28.3(23) 2_665 . . . ?
C20A C18 O4A C22A -6.6(24) . . . . ?
C20 C18 O4A C22A 13.9(27) 2_665 . . . ?
C19 C18 O4A C22A -55.3(18) . . . . ?
C21A C18 O4A C20 -59.1(31) . . . . ?
C22A C18 O4A C20 14.4(27) 2_665 . . . ?
C20A C18 O4A C20 -20.6(31) . . . . ?
C20 C18 O4A C20 0.0(40) 2_665 . . . ?
C19 C18 O4A C20 -69.3(23) . . . . ?
C21A C18 O4A C20A -78.7(27) . . . 2_665 ?
C22A C18 O4A C20A -5.2(24) 2_665 . . 2_665 ?
C20A C18 O4A C20A -40.2(29) . . . 2_665 ?
C20 C18 O4A C20A -19.6(31) 2_665 . . 2_665 ?
C19 C18 O4A C20A -88.9(22) . . . 2_665 ?
C19 O4A C19A C21A -18.1(37) . . . . ?
C21A O4A C19A C21A 0.000(3) . . . . ?
C22A O4A C19A C21A -72.1(29) . . . . ?
C20 O4A C19A C21A -88.3(33) . . . . ?
C18 O4A C19A C21A 49.8(61) . . . . ?
C20A O4A C19A C21A -104.8(30) 2_665 . . . ?
C19 O4A C19A C22A 57.7(53) . . . 2_665 ?
C21A O4A C19A C22A 75.8(50) . . . 2_665 ?
C22A O4A C19A C22A 3.7(50) . . . 2_665 ?
C20 O4A C19A C22A -12.5(52) . . . 2_665 ?
C18 O4A C19A C22A 125.6(107) . . . 2_665 ?
C20A O4A C19A C22A -29.0(47) 2_665 . . 2_665 ?
C19 O4A C19A C19 0.000(5) . . . . ?
C21A O4A C19A C19 18.1(37) . . . . ?
C22A O4A C19A C19 -54.0(19) . . . . ?
C20 O4A C19A C19 -70.2(23) . . . . ?
C18 O4A C19A C19 67.9(82) . . . . ?
C20A O4A C19A C19 -86.7(23) 2_665 . . . ?
C19 O4A C19A C20A 18.0(41) . . . . ?
C21A O4A C19A C20A 36.1(23) . . . . ?
C22A O4A C19A C20A -36.0(34) . . . . ?
C20 O4A C19A C20A -52.2(37) . . . . ?
C18 O4A C19A C20A 85.9(79) . . . . ?
C20A O4A C19A C20A -68.7(34) 2_665 . . . ?
C19 O4A C19A C20 33.8(54) . . . 2_665 ?
C21A O4A C19A C20 51.9(39) . . . 2_665 ?
C22A O4A C19A C20 -20.2(48) . . . 2_665 ?
C20 O4A C19A C20 -36.4(56) . . . 2_665 ?
C18 O4A C19A C20 101.7(92) . . . 2_665 ?
C20A O4A C19A C20 -52.9(47) 2_665 . . 2_665 ?
C19 O4A C19A C20A 86.7(23) . . . 2_665 ?
C21A O4A C19A C20A 104.8(30) . . . 2_665 ?
C22A O4A C19A C20A 32.7(11) . . . 2_665 ?
C20 O4A C19A C20A 16.5(17) . . . 2_665 ?
C18 O4A C19A C20A 154.6(79) . . . 2_665 ?
C20A O4A C19A C20A 0.000(2) 2_665 . . 2_665 ?
C19 O4A C19A C22A 54.0(19) . . . . ?
C21A O4A C19A C22A 72.1(29) . . . . ?
C22A O4A C19A C22A 0.000(2) . . . . ?
C20 O4A C19A C22A -16.2(16) . . . . ?
C18 O4A C19A C22A 121.9(77) . . . . ?
C20A O4A C19A C22A -32.7(11) 2_665 . . . ?
C19 O4A C19A C20 70.2(23) . . . . ?
C21A O4A C19A C20 88.3(33) . . . . ?
C22A O4A C19A C20 16.2(16) . . . . ?
C20 O4A C19A C20 0.000(2) . . . . ?
C18 O4A C19A C20 138.1(78) . . . . ?
C20A O4A C19A C20 -16.5(17) 2_665 . . . ?
O4A C19 C19A C21A 159.6(41) . . . . ?
C22A C19 C19A C21A -99.7(29) . . . . ?
C21A C19 C19A C21A 0.000(3) . . . . ?
C20 C19 C19A C21A -119.3(31) . . . . ?
C20A C19 C19A C21A -125.8(29) 2_665 . . . ?
C18 C19 C19A C21A 39.2(51) . . . . ?
O4A C19 C19A O4A 0.000(6) . . . . ?
C22A C19 C19A O4A 100.7(25) . . . . ?
C21A C19 C19A O4A -159.6(41) . . . . ?
C20 C19 C19A O4A 81.1(25) . . . . ?
C20A C19 C19A O4A 74.5(25) 2_665 . . . ?
C18 C19 C19A O4A -120.4(74) . . . . ?
O4A C19 C19A C22A -140.1(41) . . . 2_665 ?
C22A C19 C19A C22A -39.5(34) . . . 2_665 ?
C21A C19 C19A C22A 60.3(28) . . . 2_665 ?
C20 C19 C19A C22A -59.0(34) . . . 2_665 ?
C20A C19 C19A C22A -65.6(29) 2_665 . . 2_665 ?
C18 C19 C19A C22A 99.5(73) . . . 2_665 ?
O4A C19 C19A C20A -165.3(34) . . . . ?
C22A C19 C19A C20A -64.7(23) . . . . ?
C21A C19 C19A C20A 35.1(19) . . . . ?
C20 C19 C19A C20A -84.2(24) . . . . ?
C20A C19 C19A C20A -90.8(21) 2_665 . . . ?
C18 C19 C19A C20A 74.2(63) . . . . ?
O4A C19 C19A C20 -157.2(38) . . . 2_665 ?
C22A C19 C19A C20 -56.5(29) . . . 2_665 ?
C21A C19 C19A C20 43.2(21) . . . 2_665 ?
C20 C19 C19A C20 -76.1(31) . . . 2_665 ?
C20A C19 C19A C20 -82.6(25) 2_665 . . 2_665 ?
C18 C19 C19A C20 82.4(64) . . . 2_665 ?
O4A C19 C19A C20A -74.5(25) . . . 2_665 ?
C22A C19 C19A C20A 26.1(14) . . . 2_665 ?
C21A C19 C19A C20A 125.8(29) . . . 2_665 ?
C20 C19 C19A C20A 6.5(20) . . . 2_665 ?
C20A C19 C19A C20A 0.0 2_665 . . 2_665 ?
C18 C19 C19A C20A 165.0(69) . . . 2_665 ?
O4A C19 C19A C22A -100.7(25) . . . . ?
C22A C19 C19A C22A 0.000(1) . . . . ?
C21A C19 C19A C22A 99.7(29) . . . . ?
C20 C19 C19A C22A -19.6(15) . . . . ?
C20A C19 C19A C22A -26.1(14) 2_665 . . . ?
C18 C19 C19A C22A 138.9(67) . . . . ?
O4A C19 C19A C20 -81.1(25) . . . . ?
C22A C19 C19A C20 19.6(15) . . . . ?
C21A C19 C19A C20 119.3(31) . . . . ?
C20 C19 C19A C20 0.0 . . . . ?
C20A C19 C19A C20 -6.5(20) 2_665 . . . ?
C18 C19 C19A C20 158.5(67) . . . . ?
C20A C20 C19A C21A -150.1(56) 2_665 . . . ?
C19 C20 C19A C21A 51.0(25) . . . . ?
O4A C20 C19A C21A 89.6(33) . . . . ?
C21A C20 C19A C21A -100.4(26) 2_665 . . . ?
C18 C20 C19A C21A -79.8(27) 2_665 . . . ?
C19A C20 C19A C21A -68.6(25) 2_665 . . . ?
C20A C20 C19A O4A 120.3(62) 2_665 . . . ?
C19 C20 C19A O4A -38.6(15) . . . . ?
O4A C20 C19A O4A 0.000(4) . . . . ?
C21A C20 C19A O4A 170.0(29) 2_665 . . . ?
C18 C20 C19A O4A -169.4(29) 2_665 . . . ?
C19A C20 C19A O4A -158.2(36) 2_665 . . . ?
C20A C20 C19A C22A -67.7(53) 2_665 . . 2_665 ?
C19 C20 C19A C22A 133.3(29) . . . 2_665 ?
O4A C20 C19A C22A 172.0(34) . . . 2_665 ?
C21A C20 C19A C22A -18.0(19) 2_665 . . 2_665 ?
C18 C20 C19A C22A 2.5(27) 2_665 . . 2_665 ?
C19A C20 C19A C22A 13.8(15) 2_665 . . 2_665 ?
C20A C20 C19A C19 158.9(62) 2_665 . . . ?
C19 C20 C19A C19 0.0 . . . . ?
O4A C20 C19A C19 38.6(15) . . . . ?
C21A C20 C19A C19 -151.4(26) 2_665 . . . ?
C18 C20 C19A C19 -130.8(26) 2_665 . . . ?
C19A C20 C19A C19 -119.6(29) 2_665 . . . ?
C20A C20 C19A C20A -99.4(50) 2_665 . . . ?
C19 C20 C19A C20A 101.7(26) . . . . ?
O4A C20 C19A C20A 140.3(32) . . . . ?
C21A C20 C19A C20A -49.7(16) 2_665 . . . ?
C18 C20 C19A C20A -29.1(22) 2_665 . . . ?
C19A C20 C19A C20A -17.9(12) 2_665 . . . ?
C20A C20 C19A C20 -81.5(48) 2_665 . . 2_665 ?
C19 C20 C19A C20 119.6(29) . . . 2_665 ?
O4A C20 C19A C20 158.2(36) . . . 2_665 ?
C21A C20 C19A C20 -31.8(12) 2_665 . . 2_665 ?
C18 C20 C19A C20 -11.2(19) 2_665 . . 2_665 ?
C19A C20 C19A C20 0.000(4) 2_665 . . 2_665 ?
C20A C20 C19A C20A 0.000(3) 2_665 . . 2_665 ?
C19 C20 C19A C20A -158.9(62) . . . 2_665 ?
O4A C20 C19A C20A -120.3(62) . . . 2_665 ?
C21A C20 C19A C20A 49.7(45) 2_665 . . 2_665 ?
C18 C20 C19A C20A 70.3(47) 2_665 . . 2_665 ?
C19A C20 C19A C20A 81.5(48) 2_665 . . 2_665 ?
C20A C20 C19A C22A -131.4(79) 2_665 . . . ?
C19 C20 C19A C22A 69.6(52) . . . . ?
O4A C20 C19A C22A 108.3(59) . . . . ?
C21A C20 C19A C22A -81.7(50) 2_665 . . . ?
C18 C20 C19A C22A -61.2(47) 2_665 . . . ?
C19A C20 C19A C22A -49.9(47) 2_665 . . . ?
C21A C18 C20A C20 166.6(61) . . . 2_665 ?
C22A C18 C20A C20 27.2(38) 2_665 . . 2_665 ?
O4A C18 C20A C20 119.5(51) . . . 2_665 ?
C20 C18 C20A C20 0.000(4) 2_665 . . 2_665 ?
C19 C18 C20A C20 137.3(50) . . . 2_665 ?
C21A C18 C20A C22A 139.4(41) . . . 2_665 ?
C22A C18 C20A C22A 0.000(1) 2_665 . . 2_665 ?
O4A C18 C20A C22A 92.3(33) . . . 2_665 ?
C20 C18 C20A C22A -27.2(38) 2_665 . . 2_665 ?
C19 C18 C20A C22A 110.0(29) . . . 2_665 ?
C21A C18 C20A C21A 0.000(4) . . . . ?
C22A C18 C20A C21A -139.4(41) 2_665 . . . ?
O4A C18 C20A C21A -47.1(22) . . . . ?
C20 C18 C20A C21A -166.6(61) 2_665 . . . ?
C19 C18 C20A C21A -29.3(21) . . . . ?
C21A C18 C20A O4A 98.3(39) . . . 2_665 ?
C22A C18 C20A O4A -41.0(21) 2_665 . . 2_665 ?
O4A C18 C20A O4A 51.2(37) . . . 2_665 ?
C20 C18 C20A O4A -68.2(43) 2_665 . . 2_665 ?
C19 C18 C20A O4A 69.0(30) . . . 2_665 ?
C21A C18 C20A C19A 89.3(61) . . . . ?
C22A C18 C20A C19A -50.1(67) 2_665 . . . ?
O4A C18 C20A C19A 42.2(54) . . . . ?
C20 C18 C20A C19A -77.3(79) 2_665 . . . ?
C19 C18 C20A C19A 60.0(58) . . . . ?
C21A C18 C20A C19 117.7(33) . . . 2_665 ?
C22A C18 C20A C19 -21.7(17) 2_665 . . 2_665 ?
O4A C18 C20A C19 70.6(27) . . . 2_665 ?
C20 C18 C20A C19 -48.9(40) 2_665 . . 2_665 ?
C19 C18 C20A C19 88.4(21) . . . 2_665 ?
C21A C18 C20A C19A 66.6(33) . . . 2_665 ?
C22A C18 C20A C19A -72.8(27) 2_665 . . 2_665 ?
O4A C18 C20A C19A 19.5(29) . . . 2_665 ?
C20 C18 C20A C19A -100.0(50) 2_665 . . 2_665 ?
C19 C18 C20A C19A 37.2(22) . . . 2_665 ?
C21A C19A C20A C20 -160.8(59) . . . 2_665 ?
O4A C19A C20A C20 150.2(51) . . . 2_665 ?
C22A C19A C20A C20 21.5(41) 2_665 . . 2_665 ?
C19 C19A C20A C20 158.2(47) . . . 2_665 ?
C20 C19A C20A C20 0.000(4) 2_665 . . 2_665 ?
C20A C19A C20A C20 101.3(47) 2_665 . . 2_665 ?
C22A C19A C20A C20 123.4(48) . . . 2_665 ?
C20 C19A C20A C20 116.5(43) . . . 2_665 ?
C21A C19A C20A C22A 177.7(48) . . . 2_665 ?
O4A C19A C20A C22A 128.7(44) . . . 2_665 ?
C22A C19A C20A C22A 0.0 2_665 . . 2_665 ?
C19 C19A C20A C22A 136.7(34) . . . 2_665 ?
C20 C19A C20A C22A -21.5(41) 2_665 . . 2_665 ?
C20A C19A C20A C22A 79.7(26) 2_665 . . 2_665 ?
C22A C19A C20A C22A 101.8(29) . . . 2_665 ?
C20 C19A C20A C22A 94.9(25) . . . 2_665 ?
C21A C19A C20A C21A 0.000(1) . . . . ?
O4A C19A C20A C21A -49.0(31) . . . . ?
C22A C19A C20A C21A -177.7(48) 2_665 . . . ?
C19 C19A C20A C21A -41.0(24) . . . . ?
C20 C19A C20A C21A 160.8(59) 2_665 . . . ?
C20A C19A C20A C21A -98.0(36) 2_665 . . . ?
C22A C19A C20A C21A -75.9(30) . . . . ?
C20 C19A C20A C21A -82.8(33) . . . . ?
C21A C19A C20A O4A 128.2(36) . . . 2_665 ?
O4A C19A C20A O4A 79.2(38) . . . 2_665 ?
C22A C19A C20A O4A -49.5(22) 2_665 . . 2_665 ?
C19 C19A C20A O4A 87.2(25) . . . 2_665 ?
C20 C19A C20A O4A -71.0(42) 2_665 . . 2_665 ?
C20A C19A C20A O4A 30.2(19) 2_665 . . 2_665 ?
C22A C19A C20A O4A 52.3(21) . . . 2_665 ?
C20 C19A C20A O4A 45.4(21) . . . 2_665 ?
C21A C19A C20A C18 -59.5(49) . . . . ?
O4A C19A C20A C18 -108.5(73) . . . . ?
C22A C19A C20A C18 122.8(74) 2_665 . . . ?
C19 C19A C20A C18 -100.5(64) . . . . ?
C20 C19A C20A C18 101.3(77) 2_665 . . . ?
C20A C19A C20A C18 -157.4(73) 2_665 . . . ?
C22A C19A C20A C18 -135.3(68) . . . . ?
C20 C19A C20A C18 -142.2(70) . . . . ?
C21A C19A C20A C19 147.4(34) . . . 2_665 ?
O4A C19A C20A C19 98.4(34) . . . 2_665 ?
C22A C19A C20A C19 -30.3(20) 2_665 . . 2_665 ?
C19 C19A C20A C19 106.4(20) . . . 2_665 ?
C20 C19A C20A C19 -51.8(40) 2_665 . . 2_665 ?
C20A C19A C20A C19 49.4(15) 2_665 . . 2_665 ?
C22A C19A C20A C19 71.5(17) . . . 2_665 ?
C20 C19A C20A C19 64.6(16) . . . 2_665 ?
C21A C19A C20A C19A 98.0(36) . . . 2_665 ?
O4A C19A C20A C19A 49.0(29) . . . 2_665 ?
C22A C19A C20A C19A -79.7(26) 2_665 . . 2_665 ?
C19 C19A C20A C19A 57.0(18) . . . 2_665 ?
C20 C19A C20A C19A -101.3(47) 2_665 . . 2_665 ?
C20A C19A C20A C19A 0.001(1) 2_665 . . 2_665 ?
C22A C19A C20A C19A 22.1(10) . . . 2_665 ?
C20 C19A C20A C19A 15.2(10) . . . 2_665 ?
C22A C18 C21A C19A -69.4(56) 2_665 . . . ?
O4A C18 C21A C19A 45.2(56) . . . . ?
C20A C18 C21A C19A -90.2(60) . . . . ?
C20 C18 C21A C19A -85.4(58) 2_665 . . . ?
C19 C18 C21A C19A 50.5(62) . . . . ?
C22A C18 C21A C20A 20.8(19) 2_665 . . . ?
O4A C18 C21A C20A 135.3(17) . . . . ?
C20A C18 C21A C20A 0.000(2) . . . . ?
C20 C18 C21A C20A 4.8(22) 2_665 . . . ?
C19 C18 C21A C20A 140.7(24) . . . . ?
C22A C18 C21A C19 -119.9(14) 2_665 . . . ?
O4A C18 C21A C19 -5.3(15) . . . . ?
C20A C18 C21A C19 -140.7(24) . . . . ?
C20 C18 C21A C19 -135.9(17) 2_665 . . . ?
C19 C18 C21A C19 0.000(2) . . . . ?
C22A C18 C21A O4A -114.6(13) 2_665 . . . ?
O4A C18 C21A O4A 0.000(1) . . . . ?
C20A C18 C21A O4A -135.3(17) . . . . ?
C20 C18 C21A O4A -130.6(13) 2_665 . . . ?
C19 C18 C21A O4A 5.3(15) . . . . ?
C22A C18 C21A C22A 0.0 2_665 . . 2_665 ?
O4A C18 C21A C22A 114.6(12) . . . 2_665 ?
C20A C18 C21A C22A -20.8(19) . . . 2_665 ?
C20 C18 C21A C22A -16.0(13) 2_665 . . 2_665 ?
C19 C18 C21A C22A 119.9(14) . . . 2_665 ?
C22A C18 C21A C20 16.0(13) 2_665 . . 2_665 ?
O4A C18 C21A C20 130.6(13) . . . 2_665 ?
C20A C18 C21A C20 -4.8(22) . . . 2_665 ?
C20 C18 C21A C20 0.000(1) 2_665 . . 2_665 ?
C19 C18 C21A C20 135.9(17) . . . 2_665 ?
C22A C18 C21A C22A -78.4(18) 2_665 . . . ?
O4A C18 C21A C22A 36.1(16) . . . . ?
C20A C18 C21A C22A -99.2(21) . . . . ?
C20 C18 C21A C22A -94.4(19) 2_665 . . . ?
C19 C18 C21A C22A 41.5(13) . . . . ?
O4A C19A C21A C18 -122.8(65) . . . . ?
C22A C19A C21A C18 95.9(60) 2_665 . . . ?
C19 C19A C21A C18 -131.7(59) . . . . ?
C20A C19A C21A C18 94.7(58) . . . . ?
C20 C19A C21A C18 88.0(57) 2_665 . . . ?
C20A C19A C21A C18 -175.0(70) 2_665 . . . ?
C22A C19A C21A C18 -171.6(62) . . . . ?
C20 C19A C21A C18 -167.3(63) . . . . ?
O4A C19A C21A C20A 142.5(19) . . . . ?
C22A C19A C21A C20A 1.2(25) 2_665 . . . ?
C19 C19A C21A C20A 133.7(19) . . . . ?
C20A C19A C21A C20A 0.0 . . . . ?
C20 C19A C21A C20A -6.7(20) 2_665 . . . ?
C20A C19A C21A C20A 90.3(24) 2_665 . . . ?
C22A C19A C21A C20A 93.8(17) . . . . ?
C20 C19A C21A C20A 98.0(19) . . . . ?
O4A C19A C21A C19 8.9(18) . . . . ?
C22A C19A C21A C19 -132.4(17) 2_665 . . . ?
C19 C19A C21A C19 0.000(2) . . . . ?
C20A C19A C21A C19 -133.7(19) . . . . ?
C20 C19A C21A C19 -140.4(13) 2_665 . . . ?
C20A C19A C21A C19 -43.3(17) 2_665 . . . ?
C22A C19A C21A C19 -39.9(10) . . . . ?
C20 C19A C21A C19 -35.6(12) . . . . ?
O4A C19A C21A O4A 0.000(2) . . . . ?
C22A C19A C21A O4A -141.3(29) 2_665 . . . ?
C19 C19A C21A O4A -8.9(18) . . . . ?
C20A C19A C21A O4A -142.5(19) . . . . ?
C20 C19A C21A O4A -149.3(21) 2_665 . . . ?
C20A C19A C21A O4A -52.2(18) 2_665 . . . ?
C22A C19A C21A O4A -48.8(15) . . . . ?
C20 C19A C21A O4A -44.5(15) . . . . ?
O4A C19A C21A C22A 141.3(29) . . . 2_665 ?
C22A C19A C21A C22A 0.0 2_665 . . 2_665 ?
C19 C19A C21A C22A 132.4(17) . . . 2_665 ?
C20A C19A C21A C22A -1.2(25) . . . 2_665 ?
C20 C19A C21A C22A -7.9(18) 2_665 . . 2_665 ?
C20A C19A C21A C22A 89.1(21) 2_665 . . 2_665 ?
C22A C19A C21A C22A 92.5(18) . . . 2_665 ?
C20 C19A C21A C22A 96.8(19) . . . 2_665 ?
O4A C19A C21A C20 149.3(21) . . . 2_665 ?
C22A C19A C21A C20 7.9(18) 2_665 . . 2_665 ?
C19 C19A C21A C20 140.4(13) . . . 2_665 ?
C20A C19A C21A C20 6.7(20) . . . 2_665 ?
C20 C19A C21A C20 0.000(1) 2_665 . . 2_665 ?
C20A C19A C21A C20 97.1(20) 2_665 . . 2_665 ?
C22A C19A C21A C20 100.5(14) . . . 2_665 ?
C20 C19A C21A C20 104.8(13) . . . 2_665 ?
O4A C19A C21A C22A 48.8(15) . . . . ?
C22A C19A C21A C22A -92.5(18) 2_665 . . . ?
C19 C19A C21A C22A 39.9(10) . . . . ?
C20A C19A C21A C22A -93.8(17) . . . . ?
C20 C19A C21A C22A -100.5(14) 2_665 . . . ?
C20A C19A C21A C22A -3.4(14) 2_665 . . . ?
C22A C19A C21A C22A 0.000(1) . . . . ?
C20 C19A C21A C22A 4.3(11) . . . . ?
C20 C20A C21A C18 -14.7(65) 2_665 . . . ?
C22A C20A C21A C18 -37.6(37) 2_665 . . . ?
O4A C20A C21A C18 -101.8(36) 2_665 . . . ?
C18 C20A C21A C18 0.000(5) . . . . ?
C19A C20A C21A C18 -35.6(30) . . . . ?
C19 C20A C21A C18 -73.5(35) 2_665 . . . ?
C19A C20A C21A C18 -115.3(32) 2_665 . . . ?
C20 C20A C21A C19A 20.9(66) 2_665 . . . ?
C22A C20A C21A C19A -2.0(41) 2_665 . . . ?
O4A C20A C21A C19A -66.2(41) 2_665 . . . ?
C18 C20A C21A C19A 35.6(30) . . . . ?
C19A C20A C21A C19A 0.000(1) . . . . ?
C19 C20A C21A C19A -37.9(39) 2_665 . . . ?
C19A C20A C21A C19A -79.7(37) 2_665 . . . ?
C20 C20A C21A C19 107.5(59) 2_665 . . . ?
C22A C20A C21A C19 84.7(34) 2_665 . . . ?
O4A C20A C21A C19 20.4(42) 2_665 . . . ?
C18 C20A C21A C19 122.2(36) . . . . ?
C19A C20A C21A C19 86.6(34) . . . . ?
C19 C20A C21A C19 48.7(37) 2_665 . . . ?
C19A C20A C21A C19 6.9(28) 2_665 . . . ?
C20 C20A C21A O4A 67.2(68) 2_665 . . . ?
C22A C20A C21A O4A 44.3(40) 2_665 . . . ?
O4A C20A C21A O4A -19.9(44) 2_665 . . . ?
C18 C20A C21A O4A 81.9(30) . . . . ?
C19A C20A C21A O4A 46.3(29) . . . . ?
C19 C20A C21A O4A 8.4(40) 2_665 . . . ?
C19A C20A C21A O4A -33.4(30) 2_665 . . . ?
C20 C20A C21A C22A 22.9(45) 2_665 . . 2_665 ?
C22A C20A C21A C22A 0.0 2_665 . . 2_665 ?
O4A C20A C21A C22A -64.3(25) 2_665 . . 2_665 ?
C18 C20A C21A C22A 37.6(37) . . . 2_665 ?
C19A C20A C21A C22A 2.0(41) . . . 2_665 ?
C19 C20A C21A C22A -35.9(18) 2_665 . . 2_665 ?
C19A C20A C21A C22A -77.7(26) 2_665 . . 2_665 ?
C20 C20A C21A C20 0.000(3) 2_665 . . 2_665 ?
C22A C20A C21A C20 -22.9(45) 2_665 . . 2_665 ?
O4A C20A C21A C20 -87.2(58) 2_665 . . 2_665 ?
C18 C20A C21A C20 14.7(65) . . . 2_665 ?
C19A C20A C21A C20 -20.9(66) . . . 2_665 ?
C19 C20A C21A C20 -58.8(50) 2_665 . . 2_665 ?
C19A C20A C21A C20 -100.6(59) 2_665 . . 2_665 ?
C20 C20A C21A C22A 100.1(58) 2_665 . . . ?
C22A C20A C21A C22A 77.2(27) 2_665 . . . ?
O4A C20A C21A C22A 13.0(26) 2_665 . . . ?
C18 C20A C21A C22A 114.8(27) . . . . ?
C19A C20A C21A C22A 79.2(30) . . . . ?
C19 C20A C21A C22A 41.3(23) 2_665 . . . ?
C19A C20A C21A C22A -0.5(15) 2_665 . . . ?
O4A C19 C21A C18 11.1(32) . . . . ?
C22A C19 C21A C18 107.7(29) . . . . ?
C20 C19 C21A C18 92.3(33) . . . . ?
C19A C19 C21A C18 26.7(32) . . . . ?
C20A C19 C21A C18 78.0(29) 2_665 . . . ?
C18 C19 C21A C18 0.000(4) . . . . ?
O4A C19 C21A C19A -15.6(32) . . . . ?
C22A C19 C21A C19A 80.9(30) . . . . ?
C20 C19 C21A C19A 65.6(35) . . . . ?
C19A C19 C21A C19A 0.000(3) . . . . ?
C20A C19 C21A C19A 51.2(30) 2_665 . . . ?
C18 C19 C21A C19A -26.7(33) . . . . ?
O4A C19 C21A C20A -108.2(29) . . . . ?
C22A C19 C21A C20A -11.7(30) . . . . ?
C20 C19 C21A C20A -27.0(34) . . . . ?
C19A C19 C21A C20A -92.6(34) . . . . ?
C20A C19 C21A C20A -41.4(32) 2_665 . . . ?
C18 C19 C21A C20A -119.3(36) . . . . ?
O4A C19 C21A O4A 0.000(2) . . . . ?
C22A C19 C21A O4A 96.6(22) . . . . ?
C20 C19 C21A O4A 81.2(23) . . . . ?
C19A C19 C21A O4A 15.6(32) . . . . ?
C20A C19 C21A O4A 66.8(19) 2_665 . . . ?
C18 C19 C21A O4A -11.1(32) . . . . ?
O4A C19 C21A C22A -67.3(23) . . . 2_665 ?
C22A C19 C21A C22A 29.2(24) . . . 2_665 ?
C20 C19 C21A C22A 13.9(25) . . . 2_665 ?
C19A C19 C21A C22A -51.7(26) . . . 2_665 ?
C20A C19 C21A C22A -0.5(21) 2_665 . . 2_665 ?
C18 C19 C21A C22A -78.4(27) . . . 2_665 ?
O4A C19 C21A C20 -81.6(32) . . . 2_665 ?
C22A C19 C21A C20 15.0(30) . . . 2_665 ?
C20 C19 C21A C20 -0.3(41) . . . 2_665 ?
C19A C19 C21A C20 -66.0(31) . . . 2_665 ?
C20A C19 C21A C20 -14.7(30) 2_665 . . 2_665 ?
C18 C19 C21A C20 -92.7(33) . . . 2_665 ?
O4A C19 C21A C22A -96.6(22) . . . . ?
C22A C19 C21A C22A 0.000(2) . . . . ?
C20 C19 C21A C22A -15.3(18) . . . . ?
C19A C19 C21A C22A -80.9(30) . . . . ?
C20A C19 C21A C22A -29.7(12) 2_665 . . . ?
C18 C19 C21A C22A -107.7(29) . . . . ?
C19 O4A C21A C18 -169.1(31) . . . . ?
C19A O4A C21A C18 29.7(36) . . . . ?
C22A O4A C21A C18 135.0(25) . . . . ?
C20 O4A C21A C18 127.6(28) . . . . ?
C18 O4A C21A C18 0.000(3) . . . . ?
C20A O4A C21A C18 106.2(28) 2_665 . . . ?
C19 O4A C21A C19A 161.1(39) . . . . ?
C19A O4A C21A C19A 0.000(4) . . . . ?
C22A O4A C21A C19A 105.3(32) . . . . ?
C20 O4A C21A C19A 97.9(37) . . . . ?
C18 O4A C21A C19A -29.7(36) . . . . ?
C20A O4A C21A C19A 76.5(36) 2_665 . . . ?
C19 O4A C21A C20A 100.9(32) . . . . ?
C19A O4A C21A C20A -60.3(35) . . . . ?
C22A O4A C21A C20A 45.1(27) . . . . ?
C20 O4A C21A C20A 37.6(34) . . . . ?
C18 O4A C21A C20A -90.0(31) . . . . ?
C20A O4A C21A C20A 16.2(37) 2_665 . . . ?
C19 O4A C21A C19 0.000(3) . . . . ?
C19A O4A C21A C19 -161.1(39) . . . . ?
C22A O4A C21A C19 -55.8(18) . . . . ?
C20 O4A C21A C19 -63.3(21) . . . . ?
C18 O4A C21A C19 169.1(31) . . . . ?
C20A O4A C21A C19 -84.7(21) 2_665 . . . ?
C19 O4A C21A C22A 125.0(20) . . . 2_665 ?
C19A O4A C21A C22A -36.2(30) . . . 2_665 ?
C22A O4A C21A C22A 69.1(15) . . . 2_665 ?
C20 O4A C21A C22A 61.7(17) . . . 2_665 ?
C18 O4A C21A C22A -65.9(22) . . . 2_665 ?
C20A O4A C21A C22A 40.3(17) 2_665 . . 2_665 ?
C19 O4A C21A C20 122.6(26) . . . 2_665 ?
C19A O4A C21A C20 -38.6(29) . . . 2_665 ?
C22A O4A C21A C20 66.7(18) . . . 2_665 ?
C20 O4A C21A C20 59.3(27) . . . 2_665 ?
C18 O4A C21A C20 -68.3(24) . . . 2_665 ?
C20A O4A C21A C20 37.9(24) 2_665 . . 2_665 ?
C19 O4A C21A C22A 55.8(18) . . . . ?
C19A O4A C21A C22A -105.3(32) . . . . ?
C22A O4A C21A C22A 0.000(2) . . . . ?
C20 O4A C21A C22A -7.5(17) . . . . ?
C18 O4A C21A C22A -135.0(25) . . . . ?
C20A O4A C21A C22A -28.8(14) 2_665 . . . ?
O4A C19 C22A C20A -9.2(41) . . . 2_665 ?
C21A C19 C22A C20A -92.4(36) . . . 2_665 ?
C20 C19 C22A C20A 39.1(41) . . . 2_665 ?
C19A C19 C22A C20A -58.6(37) . . . 2_665 ?
C20A C19 C22A C20A 0.000(2) 2_665 . . 2_665 ?
C18 C19 C22A C20A -69.5(37) . . . 2_665 ?
O4A C19 C22A C19A 95.4(33) . . . 2_665 ?
C21A C19 C22A C19A 12.1(33) . . . 2_665 ?
C20 C19 C22A C19A 143.6(71) . . . 2_665 ?
C19A C19 C22A C19A 46.0(39) . . . 2_665 ?
C20A C19 C22A C19A 104.6(47) 2_665 . . 2_665 ?
C18 C19 C22A C19A 35.0(31) . . . 2_665 ?
O4A C19 C22A O4A 0.0 . . . . ?
C21A C19 C22A O4A -83.2(20) . . . . ?
C20 C19 C22A O4A 48.3(59) . . . . ?
C19A C19 C22A O4A -49.4(21) . . . . ?
C20A C19 C22A O4A 9.2(41) 2_665 . . . ?
C18 C19 C22A O4A -60.4(19) . . . . ?
O4A C19 C22A C18 84.9(45) . . . 2_665 ?
C21A C19 C22A C18 1.7(44) . . . 2_665 ?
C20 C19 C22A C18 133.2(76) . . . 2_665 ?
C19A C19 C22A C18 35.5(43) . . . 2_665 ?
C20A C19 C22A C18 94.1(52) 2_665 . . 2_665 ?
C18 C19 C22A C18 24.5(48) . . . 2_665 ?
O4A C19 C22A C21A 48.5(32) . . . 2_665 ?
C21A C19 C22A C21A -34.7(28) . . . 2_665 ?
C20 C19 C22A C21A 96.8(56) . . . 2_665 ?
C19A C19 C22A C21A -0.9(29) . . . 2_665 ?
C20A C19 C22A C21A 57.7(31) 2_665 . . 2_665 ?
C18 C19 C22A C21A -11.8(29) . . . 2_665 ?
O4A C19 C22A C21A 83.2(20) . . . . ?
C21A C19 C22A C21A 0.000(1) . . . . ?
C20 C19 C22A C21A 131.5(55) . . . . ?
C19A C19 C22A C21A 33.8(14) . . . . ?
C20A C19 C22A C21A 92.4(36) 2_665 . . . ?
C18 C19 C22A C21A 22.9(10) . . . . ?
O4A C19 C22A C19A 49.4(21) . . . . ?
C21A C19 C22A C19A -33.8(14) . . . . ?
C20 C19 C22A C19A 97.6(56) . . . . ?
C19A C19 C22A C19A 0.000(1) . . . . ?
C20A C19 C22A C19A 58.6(37) 2_665 . . . ?
C18 C19 C22A C19A -11.0(18) . . . . ?
C19 O4A C22A C20A 171.0(40) . . . 2_665 ?
C19A O4A C22A C20A -83.1(36) . . . 2_665 ?
C21A O4A C22A C20A -118.2(31) . . . 2_665 ?
C20 O4A C22A C20A 38.2(41) . . . 2_665 ?
C18 O4A C22A C20A -98.4(33) . . . 2_665 ?
C20A O4A C22A C20A 0.000(2) 2_665 . . 2_665 ?
C19 O4A C22A C19 0.000(1) . . . . ?
C19A O4A C22A C19 105.9(27) . . . . ?
C21A O4A C22A C19 70.8(20) . . . . ?
C20 O4A C22A C19 -132.8(59) . . . . ?
C18 O4A C22A C19 90.6(23) . . . . ?
C20A O4A C22A C19 -171.0(40) 2_665 . . . ?
C19 O4A C22A C19A -108.9(34) . . . 2_665 ?
C19A O4A C22A C19A -3.0(41) . . . 2_665 ?
C21A O4A C22A C19A -38.0(27) . . . 2_665 ?
C20 O4A C22A C19A 118.4(60) . . . 2_665 ?
C18 O4A C22A C19A -18.3(29) . . . 2_665 ?
C20A O4A C22A C19A 80.1(36) 2_665 . . 2_665 ?
C19 O4A C22A C18 -132.6(35) . . . 2_665 ?
C19A O4A C22A C18 -26.7(33) . . . 2_665 ?
C21A O4A C22A C18 -61.7(27) . . . 2_665 ?
C20 O4A C22A C18 94.7(53) . . . 2_665 ?
C18 O4A C22A C18 -42.0(34) . . . 2_665 ?
C20A O4A C22A C18 56.4(31) 2_665 . . 2_665 ?
C19 O4A C22A C21A -144.2(26) . . . 2_665 ?
C19A O4A C22A C21A -38.3(24) . . . 2_665 ?
C21A O4A C22A C21A -73.4(15) . . . 2_665 ?
C20 O4A C22A C21A 83.1(48) . . . 2_665 ?
C18 O4A C22A C21A -53.6(18) . . . 2_665 ?
C20A O4A C22A C21A 44.8(26) 2_665 . . 2_665 ?
C19 O4A C22A C21A -70.8(20) . . . . ?
C19A O4A C22A C21A 35.0(17) . . . . ?
C21A O4A C22A C21A 0.000(2) . . . . ?
C20 O4A C22A C21A 156.4(53) . . . . ?
C18 O4A C22A C21A 19.8(11) . . . . ?
C20A O4A C22A C21A 118.2(31) 2_665 . . . ?
C19 O4A C22A C19A -105.9(27) . . . . ?
C19A O4A C22A C19A 0.000(3) . . . . ?
C21A O4A C22A C19A -35.0(17) . . . . ?
C20 O4A C22A C19A 121.4(55) . . . . ?
C18 O4A C22A C19A -15.3(21) . . . . ?
C20A O4A C22A C19A 83.1(36) 2_665 . . . ?
C18 C21A C22A C20A 13.1(36) . . . 2_665 ?
C19A C21A C22A C20A 7.8(31) . . . 2_665 ?
C20A C21A C22A C20A -88.2(29) . . . 2_665 ?
C19 C21A C22A C20A 100.2(31) . . . 2_665 ?
O4A C21A C22A C20A 62.2(26) . . . 2_665 ?
C22A C21A C22A C20A -55.6(25) 2_665 . . 2_665 ?
C20 C21A C22A C20A -69.5(23) 2_665 . . 2_665 ?
C18 C21A C22A C19 -87.1(29) . . . . ?
C19A C21A C22A C19 -92.4(29) . . . . ?
C20A C21A C22A C19 171.6(22) . . . . ?
C19 C21A C22A C19 0.000(3) . . . . ?
O4A C21A C22A C19 -38.0(12) . . . . ?
C22A C21A C22A C19 -155.8(20) 2_665 . . . ?
C20 C21A C22A C19 -169.7(21) 2_665 . . . ?
C18 C21A C22A C19A 102.0(30) . . . 2_665 ?
C19A C21A C22A C19A 96.7(30) . . . 2_665 ?
C20A C21A C22A C19A 0.7(21) . . . 2_665 ?
C19 C21A C22A C19A -171.0(25) . . . 2_665 ?
O4A C21A C22A C19A 151.0(21) . . . 2_665 ?
C22A C21A C22A C19A 33.3(15) 2_665 . . 2_665 ?
C20 C21A C22A C19A 19.4(22) 2_665 . . 2_665 ?
C18 C21A C22A O4A -49.1(26) . . . . ?
C19A C21A C22A O4A -54.4(25) . . . . ?
C20A C21A C22A O4A -150.4(18) . . . . ?
C19 C21A C22A O4A 38.0(12) . . . . ?
O4A C21A C22A O4A 0.000(2) . . . . ?
C22A C21A C22A O4A -117.8(14) 2_665 . . . ?
C20 C21A C22A O4A -131.7(16) 2_665 . . . ?
C18 C21A C22A C18 93.8(26) . . . 2_665 ?
C19A C21A C22A C18 88.5(28) . . . 2_665 ?
C20A C21A C22A C18 -7.5(17) . . . 2_665 ?
C19 C21A C22A C18 -179.1(23) . . . 2_665 ?
O4A C21A C22A C18 142.9(18) . . . 2_665 ?
C22A C21A C22A C18 25.1(11) 2_665 . . 2_665 ?
C20 C21A C22A C18 11.2(19) 2_665 . . 2_665 ?
C18 C21A C22A C21A 68.7(25) . . . 2_665 ?
C19A C21A C22A C21A 63.4(25) . . . 2_665 ?
C20A C21A C22A C21A -32.6(13) . . . 2_665 ?
C19 C21A C22A C21A 155.8(20) . . . 2_665 ?
O4A C21A C22A C21A 117.8(14) . . . 2_665 ?
C22A C21A C22A C21A -0.001(1) 2_665 . . 2_665 ?
C20 C21A C22A C21A -13.9(14) 2_665 . . 2_665 ?
C18 C21A C22A C19A 5.3(39) . . . . ?
C19A C21A C22A C19A 0.000(3) . . . . ?
C20A C21A C22A C19A -96.0(29) . . . . ?
C19 C21A C22A C19A 92.4(29) . . . . ?
O4A C21A C22A C19A 54.4(25) . . . . ?
C22A C21A C22A C19A -63.4(25) 2_665 . . . ?
C20 C21A C22A C19A -77.3(27) 2_665 . . . ?
C21A C19A C22A C20A -172.2(32) . . . 2_665 ?
O4A C19A C22A C20A 87.8(32) . . . 2_665 ?
C22A C19A C22A C20A -89.9(29) 2_665 . . 2_665 ?
C19 C19A C22A C20A 122.5(32) . . . 2_665 ?
C20A C19A C22A C20A -120.7(23) . . . 2_665 ?
C20 C19A C22A C20A -104.5(23) 2_665 . . 2_665 ?
C20A C19A C22A C20A 0.000(3) 2_665 . . 2_665 ?
C20 C19A C22A C20A 27.1(46) . . . 2_665 ?
C21A C19A C22A C19 65.3(25) . . . . ?
O4A C19A C22A C19 -34.8(14) . . . . ?
C22A C19A C22A C19 147.6(29) 2_665 . . . ?
C19 C19A C22A C19 0.000(1) . . . . ?
C20A C19A C22A C19 116.8(25) . . . . ?
C20 C19A C22A C19 133.0(27) 2_665 . . . ?
C20A C19A C22A C19 -122.5(32) 2_665 . . . ?
C20 C19A C22A C19 -95.4(54) . . . . ?
C21A C19A C22A C19A -82.3(27) . . . 2_665 ?
O4A C19A C22A C19A 177.7(32) . . . 2_665 ?
C22A C19A C22A C19A 0.000(4) 2_665 . . 2_665 ?
C19 C19A C22A C19A -147.6(29) . . . 2_665 ?
C20A C19A C22A C19A -30.8(13) . . . 2_665 ?
C20 C19A C22A C19A -14.6(15) 2_665 . . 2_665 ?
C20A C19A C22A C19A 89.9(29) 2_665 . . 2_665 ?
C20 C19A C22A C19A 117.0(56) . . . 2_665 ?
C21A C19A C22A O4A 100.0(30) . . . . ?
O4A C19A C22A O4A 0.000(4) . . . . ?
C22A C19A C22A O4A -177.7(32) 2_665 . . . ?
C19 C19A C22A O4A 34.8(14) . . . . ?
C20A C19A C22A O4A 151.5(28) . . . . ?
C20 C19A C22A O4A 167.8(30) 2_665 . . . ?
C20A C19A C22A O4A -87.8(32) 2_665 . . . ?
C20 C19A C22A O4A -60.6(53) . . . . ?
C21A C19A C22A C18 -97.7(24) . . . 2_665 ?
O4A C19A C22A C18 162.2(22) . . . 2_665 ?
C22A C19A C22A C18 -15.4(21) 2_665 . . 2_665 ?
C19 C19A C22A C18 -163.0(22) . . . 2_665 ?
C20A C19A C22A C18 -46.2(19) . . . 2_665 ?
C20 C19A C22A C18 -30.0(22) 2_665 . . 2_665 ?
C20A C19A C22A C18 74.5(27) 2_665 . . 2_665 ?
C20 C19A C22A C18 101.6(53) . . . 2_665 ?
C21A C19A C22A C21A -115.3(24) . . . 2_665 ?
O4A C19A C22A C21A 144.6(22) . . . 2_665 ?
C22A C19A C22A C21A -33.0(13) 2_665 . . 2_665 ?
C19 C19A C22A C21A 179.4(21) . . . 2_665 ?
C20A C19A C22A C21A -63.8(14) . . . 2_665 ?
C20 C19A C22A C21A -47.6(15) 2_665 . . 2_665 ?
C20A C19A C22A C21A 56.9(24) 2_665 . . 2_665 ?
C20 C19A C22A C21A 84.0(51) . . . 2_665 ?
C21A C19A C22A C21A 0.000(3) . . . . ?
O4A C19A C22A C21A -100.0(30) . . . . ?
C22A C19A C22A C21A 82.3(27) 2_665 . . . ?
C19 C19A C22A C21A -65.3(25) . . . . ?
C20A C19A C22A C21A 51.5(20) . . . . ?
C20 C19A C22A C21A 67.7(24) 2_665 . . . ?
C20A C19A C22A C21A 172.2(32) 2_665 . . . ?
C20 C19A C22A C21A -160.7(52) . . . . ?
